data_7100015
loop_
_publ_author_name
'Li, Rong-Tao'
'Han, Quan-Bin'
'Zheng, Yong-Tang'
'Wang, Rui-Rui'
'Yang, Liu-Meng'
'Lu, Yang'
'Sang, Su-Qin'
'Zheng, Qi-Tai'
'Zhao, Qin-Shi'
'Sun, Han-Dong'

_publ_section_title
;
 Structure and anti-HIV activity of micrandilactones B and C, new
 nortriterpenoids possessing a unique skeleton from Schisandra micrantha
;
_journal_coden_ASTM CHCOFS
_journal_issue 23
_journal_name_full
;
 Chemical Communications (Cambridge, United Kingdom)
;
_journal_page_first 2936
_journal_page_last 2938
_journal_paper_doi 10.1039/b501932j
_journal_year 2005
_chemical_formula_moiety (C29H42O9)2,6H2O
_chemical_formula_sum 'C58 H96 O24'
_chemical_formula_weight 1177.38
_space_group_IT_number 1
_symmetry_cell_setting triclinic
_symmetry_space_group_name_Hall 'P 1'
_symmetry_space_group_name_H-M 'P 1'
_cell_angle_alpha 84.67(3)
_cell_angle_beta 80.14(3)
_cell_angle_gamma 89.66(3)
_cell_formula_units_Z 1
_cell_length_a 7.8780(16)
_cell_length_b 10.483(2)
_cell_length_c 18.484(4)
_cell_measurement_temperature 296(1)
_cell_volume 1497.4(5)
_diffrn_ambient_temperature 296(1)
_exptl_crystal_density_diffrn 1.331
_cod_database_code 7100015

loop_
_symmetry_equiv_pos_as_xyz
'x, y, z'

loop_
_atom_site_label
_atom_site_type_symbol
_atom_site_fract_x
_atom_site_fract_y
_atom_site_fract_z
_atom_site_U_iso_or_equiv
_atom_site_adp_type
_atom_site_occupancy
_atom_site_symmetry_multiplicity
_atom_site_calc_flag
_atom_site_refinement_flags
_atom_site_disorder_assembly
_atom_site_disorder_group
C1 C 0.7957(9) 0.5532(7) 0.8791(3) 0.0545(14) Uani 1 1 d . . .
H1A H 0.7587 0.6416 0.8694 0.065 Uiso 1 1 calc R . .
C2 C 0.6952(10) 0.4573(8) 0.8466(3) 0.0630(17) Uani 1 1 d . . .
H2A H 0.5778 0.4852 0.8460 0.076 Uiso 1 1 calc R . .
H2B H 0.7498 0.4433 0.7969 0.076 Uiso 1 1 calc R . .
C3 C 0.7002(10) 0.3396(8) 0.8981(4) 0.0641(16) Uani 1 1 d . . .
C4 C 1.0729(8) 0.5345(7) 0.9128(3) 0.0537(13) Uani 1 1 d . . .
C5 C 0.9389(7) 0.5347(6) 0.9861(3) 0.0452(11) Uani 1 1 d . . .
H5A H 0.9640 0.4616 1.0195 0.054 Uiso 1 1 calc R . .
C6 C 0.9373(8) 0.6550(6) 1.0270(3) 0.0506(12) Uani 1 1 d . . .
H6A H 0.8789 0.7226 1.0017 0.061 Uiso 1 1 calc R . .
H6B H 1.0552 0.6831 1.0251 0.061 Uiso 1 1 calc R . .
C7 C 0.8472(8) 0.6348(6) 1.1091(3) 0.0503(12) Uani 1 1 d . . .
H7A H 0.8832 0.5528 1.1300 0.060 Uiso 1 1 calc R . .
H7B H 0.8891 0.7005 1.1354 0.060 Uiso 1 1 calc R . .
C8 C 0.6495(7) 0.6375(5) 1.1241(3) 0.0390(10) Uani 1 1 d . . .
H8A H 0.6202 0.7181 1.0980 0.047 Uiso 1 1 calc R . .
C9 C 0.5632(7) 0.5330(5) 1.0895(3) 0.0399(10) Uani 1 1 d . . .
C10 C 0.7676(8) 0.5068(5) 0.9616(3) 0.0453(11) Uani 1 1 d . . .
C11 C 0.3690(8) 0.5368(6) 1.1134(3) 0.0486(12) Uani 1 1 d . . .
H11A H 0.3266 0.6184 1.0949 0.058 Uiso 1 1 calc R . .
H11B H 0.3159 0.4696 1.0920 0.058 Uiso 1 1 calc R . .
C12 C 0.3163(8) 0.5192(6) 1.1979(3) 0.0479(12) Uani 1 1 d . . .
H12A H 0.3603 0.4382 1.2164 0.057 Uiso 1 1 calc R . .
H12B H 0.1916 0.5155 1.2104 0.057 Uiso 1 1 calc R . .
C13 C 0.3840(7) 0.6279(5) 1.2365(3) 0.0418(10) Uani 1 1 d . . .
C14 C 0.5825(7) 0.6533(4) 1.2074(3) 0.0391(10) Uani 1 1 d . . .
C15 C 0.6719(8) 0.5729(5) 1.2633(3) 0.0433(11) Uani 1 1 d . . .
H15A H 0.7893 0.6046 1.2620 0.052 Uiso 1 1 calc R . .
C16 C 0.5584(7) 0.5930(5) 1.3364(3) 0.0417(10) Uani 1 1 d . . .
H16A H 0.5784 0.6773 1.3512 0.050 Uiso 1 1 calc R . .
H16B H 0.5810 0.5288 1.3747 0.050 Uiso 1 1 calc R . .
C17 C 0.3718(7) 0.5802(5) 1.3220(3) 0.0412(10) Uani 1 1 d . . .
H17A H 0.3446 0.4883 1.3272 0.049 Uiso 1 1 calc R . .
C18 C 0.2841(9) 0.7507(6) 1.2206(3) 0.0539(13) Uani 1 1 d . . .
H18A H 0.3299 0.8201 1.2420 0.081 Uiso 1 1 calc R . .
H18B H 0.1646 0.7379 1.2417 0.081 Uiso 1 1 calc R . .
H18C H 0.2953 0.7710 1.1683 0.081 Uiso 1 1 calc R . .
C19 C 0.5991(7) 0.5556(5) 1.0039(3) 0.0437(11) Uani 1 1 d . . .
H19A H 0.5049 0.5167 0.9859 0.052 Uiso 1 1 calc R . .
H19B H 0.5945 0.6471 0.9907 0.052 Uiso 1 1 calc R . .
C20 C 0.2333(8) 0.6425(5) 1.3763(3) 0.0459(11) Uani 1 1 d . . .
H20A H 0.2417 0.7349 1.3619 0.055 Uiso 1 1 calc R . .
C21 C 0.0514(9) 0.6014(7) 1.3688(4) 0.0580(14) Uani 1 1 d . . .
H21A H -0.0315 0.6425 1.4032 0.087 Uiso 1 1 calc R . .
H21B H 0.0395 0.5102 1.3791 0.087 Uiso 1 1 calc R . .
H21C H 0.0322 0.6259 1.3195 0.087 Uiso 1 1 calc R . .
C22 C 0.2627(8) 0.6236(5) 1.4573(3) 0.0463(11) Uani 1 1 d . . .
H22A H 0.3756 0.6620 1.4577 0.056 Uiso 1 1 calc R . .
C23 C 0.2702(8) 0.4847(6) 1.4914(3) 0.0501(12) Uani 1 1 d . . .
H23A H 0.3588 0.4381 1.4607 0.060 Uiso 1 1 calc R . .
C24 C 0.3083(10) 0.4791(7) 1.5687(3) 0.0594(15) Uani 1 1 d . . .
H24A H 0.4063 0.5135 1.5817 0.071 Uiso 1 1 calc R . .
C25 C 0.1824(11) 0.4181(7) 1.6157(4) 0.0680(19) Uani 1 1 d . . .
C26 C 0.0562(11) 0.3776(7) 1.5726(4) 0.0660(17) Uani 1 1 d . . .
C27 C 0.162(2) 0.3943(12) 1.6983(5) 0.109(4) Uani 1 1 d . . .
H27A H 0.0576 0.3465 1.7169 0.163 Uiso 1 1 calc R . .
H27B H 0.1568 0.4748 1.7194 0.163 Uiso 1 1 calc R . .
H27C H 0.2585 0.3465 1.7112 0.163 Uiso 1 1 calc R . .
C29 C 1.1778(11) 0.4137(9) 0.9103(4) 0.0725(19) Uani 1 1 d . . .
H29A H 1.2574 0.4171 0.8646 0.109 Uiso 1 1 calc R . .
H29B H 1.1023 0.3409 0.9140 0.109 Uiso 1 1 calc R . .
H29C H 1.2403 0.4062 0.9507 0.109 Uiso 1 1 calc R . .
C30 C 1.1909(13) 0.6517(10) 0.8950(5) 0.085(3) Uani 1 1 d . . .
H30A H 1.2681 0.6442 0.8494 0.128 Uiso 1 1 calc R . .
H30B H 1.2563 0.6575 0.9339 0.128 Uiso 1 1 calc R . .
H30C H 1.1228 0.7274 0.8905 0.128 Uiso 1 1 calc R . .
O31 O 0.6612(11) 0.2275(7) 0.8909(4) 0.096(2) Uani 1 1 d . . .
O32 O 0.7481(6) 0.3665(4) 0.9609(2) 0.0511(9) Uani 1 1 d . . .
O33 O 0.9718(7) 0.5361(6) 0.8538(2) 0.0709(14) Uani 1 1 d . . .
O34 O 0.6259(6) 0.4073(4) 1.1093(2) 0.0481(9) Uani 1 1 d . . .
H34A H 0.6512 0.4045 1.1508 0.072 Uiso 1 1 calc R . .
O35 O 0.6277(5) 0.7829(3) 1.2187(2) 0.0462(8) Uani 1 1 d . . .
H35A H 0.6181 0.8534 1.1810 0.069 Uiso 1 1 calc R . .
O36 O 0.6731(6) 0.4409(4) 1.2477(2) 0.0519(9) Uani 1 1 d . . .
H36A H 0.6517 0.3948 1.2863 0.078 Uiso 1 1 calc R . .
O37 O 0.1413(7) 0.6936(5) 1.5035(2) 0.0592(11) Uani 1 1 d . . .
H37A H 0.0390 0.6787 1.5065 0.089 Uiso 1 1 calc R . .
O38 O -0.0778(9) 0.3174(7) 1.5926(4) 0.101(2) Uani 1 1 d . . .
O39 O 0.1080(7) 0.4176(4) 1.5009(3) 0.0585(10) Uani 1 1 d . . .
C1' C 0.4573(8) 0.9217(7) 0.7081(3) 0.0562(14) Uani 1 1 d . . .
H1'A H 0.4937 1.0072 0.7172 0.067 Uiso 1 1 calc R . .
C2' C 0.5566(10) 0.8145(8) 0.7427(3) 0.0658(18) Uani 1 1 d . . .
H2'A H 0.6725 0.8422 0.7453 0.079 Uiso 1 1 calc R . .
H2'B H 0.4982 0.7847 0.7919 0.079 Uiso 1 1 calc R . .
C3' C 0.5589(11) 0.7139(8) 0.6918(4) 0.071(2) Uani 1 1 d . . .
C4' C 0.1792(8) 0.9089(6) 0.6739(3) 0.0507(13) Uani 1 1 d . . .
C5' C 0.3162(7) 0.9332(5) 0.6012(3) 0.0429(11) Uani 1 1 d . . .
H5'A H 0.2942 0.8711 0.5673 0.052 Uiso 1 1 calc R . .
C6' C 0.3167(8) 1.0675(5) 0.5607(3) 0.0474(12) Uani 1 1 d . . .
H6'A H 0.3737 1.1262 0.5865 0.057 Uiso 1 1 calc R . .
H6'B H 0.1985 1.0952 0.5625 0.057 Uiso 1 1 calc R . .
C7' C 0.4079(7) 1.0761(6) 0.4784(3) 0.0480(12) Uani 1 1 d . . .
H7'A H 0.3733 1.0020 0.4565 0.058 Uiso 1 1 calc R . .
H7'B H 0.3658 1.1514 0.4526 0.058 Uiso 1 1 calc R . .
C8' C 0.6053(7) 1.0830(5) 0.4647(2) 0.0388(10) Uani 1 1 d . . .
H8'A H 0.6338 1.1547 0.4911 0.047 Uiso 1 1 calc R . .
C9' C 0.6933(7) 0.9649(5) 0.4987(3) 0.0394(10) Uani 1 1 d . . .
C10' C 0.4868(8) 0.8995(5) 0.6260(3) 0.0443(11) Uani 1 1 d . . .
C11' C 0.8880(7) 0.9745(6) 0.4752(3) 0.0476(12) Uani 1 1 d . . .
H11C H 0.9408 0.8993 0.4963 0.057 Uiso 1 1 calc R . .
H11D H 0.9306 1.0491 0.4941 0.057 Uiso 1 1 calc R . .
C12' C 0.9400(8) 0.9852(6) 0.3909(3) 0.0472(12) Uani 1 1 d . . .
H12C H 1.0647 0.9839 0.3784 0.057 Uiso 1 1 calc R . .
H12D H 0.8954 0.9110 0.3722 0.057 Uiso 1 1 calc R . .
C13' C 0.8739(7) 1.1073(5) 0.3524(3) 0.0395(10) Uani 1 1 d . . .
C14' C 0.6746(7) 1.1247(4) 0.3811(2) 0.0369(9) Uani 1 1 d . . .
C15' C 0.5866(7) 1.0644(5) 0.3246(3) 0.0414(10) Uani 1 1 d . . .
H15B H 0.4695 1.0970 0.3255 0.050 Uiso 1 1 calc R . .
C16' C 0.7009(7) 1.1064(5) 0.2515(3) 0.0392(10) Uani 1 1 d . . .
H16C H 0.6801 1.1951 0.2358 0.047 Uiso 1 1 calc R . .
H16D H 0.6798 1.0535 0.2135 0.047 Uiso 1 1 calc R . .
C17' C 0.8870(7) 1.0892(5) 0.2666(3) 0.0397(10) Uani 1 1 d . . .
H17B H 0.9165 0.9994 0.2608 0.048 Uiso 1 1 calc R . .
C18' C 0.9728(8) 1.2241(6) 0.3691(3) 0.0490(12) Uani 1 1 d . . .
H18D H 0.9307 1.3007 0.3458 0.074 Uiso 1 1 calc R . .
H18E H 1.0933 1.2155 0.3504 0.074 Uiso 1 1 calc R . .
H18F H 0.9561 1.2290 0.4214 0.074 Uiso 1 1 calc R . .
C19' C 0.6533(7) 0.9617(5) 0.5838(3) 0.0444(11) Uani 1 1 d . . .
H19C H 0.7479 0.9184 0.6029 0.053 Uiso 1 1 calc R . .
H19D H 0.6548 1.0495 0.5962 0.053 Uiso 1 1 calc R . .
C20' C 1.0254(7) 1.1707(5) 0.2131(3) 0.0449(11) Uani 1 1 d . . .
H20B H 1.0159 1.2581 0.2280 0.054 Uiso 1 1 calc R . .
C21' C 1.2066(9) 1.1246(7) 0.2213(3) 0.0574(14) Uani 1 1 d . . .
H21D H 1.2906 1.1771 0.1880 0.086 Uiso 1 1 calc R . .
H21E H 1.2190 1.0371 0.2100 0.086 Uiso 1 1 calc R . .
H21F H 1.2239 1.1308 0.2711 0.086 Uiso 1 1 calc R . .
C22' C 0.9973(8) 1.1788(5) 0.1315(3) 0.0461(11) Uani 1 1 d . . .
H22B H 0.8843 1.2182 0.1309 0.055 Uiso 1 1 calc R . .
C23' C 0.9911(8) 1.0533(6) 0.0963(3) 0.0488(12) Uani 1 1 d . . .
H23B H 0.8987 0.9985 0.1252 0.059 Uiso 1 1 calc R . .
C24' C 0.9616(10) 1.0755(7) 0.0181(4) 0.0627(16) Uani 1 1 d . . .
H24B H 0.8655 1.1153 0.0035 0.075 Uiso 1 1 calc R . .
C25' C 1.0929(11) 1.0300(8) -0.0276(4) 0.0647(17) Uani 1 1 d . . .
C26' C 1.2102(10) 0.9697(7) 0.0182(4) 0.0599(15) Uani 1 1 d . . .
C27' C 1.1285(18) 1.0346(12) -0.1098(5) 0.103(4) Uani 1 1 d . . .
H27D H 1.0430 1.0857 -0.1297 0.154 Uiso 1 1 calc R . .
H27E H 1.1249 0.9493 -0.1244 0.154 Uiso 1 1 calc R . .
H27F H 1.2405 1.0717 -0.1280 0.154 Uiso 1 1 calc R . .
C29' C 0.0804(11) 0.7844(8) 0.6777(4) 0.0688(18) Uani 1 1 d . . .
H29D H 0.1601 0.7158 0.6680 0.103 Uiso 1 1 calc R . .
H29E H 0.0060 0.7912 0.6415 0.103 Uiso 1 1 calc R . .
H29F H 0.0126 0.7671 0.7259 0.103 Uiso 1 1 calc R . .
C30' C 0.0531(11) 1.0162(9) 0.6905(4) 0.072(2) Uani 1 1 d . . .
H30D H 0.1150 1.0958 0.6867 0.108 Uiso 1 1 calc R . .
H30E H -0.0109 0.9993 0.7395 0.108 Uiso 1 1 calc R . .
H30F H -0.0249 1.0217 0.6557 0.108 Uiso 1 1 calc R . .
O31' O 0.6013(13) 0.6011(7) 0.6989(5) 0.112(3) Uani 1 1 d . . .
O32' O 0.5087(6) 0.7589(4) 0.6282(2) 0.0540(9) Uani 1 1 d . . .
O33' O 0.2795(7) 0.8965(7) 0.7341(2) 0.0738(15) Uani 1 1 d . . .
O34' O 0.6304(6) 0.8462(3) 0.47960(19) 0.0473(9) Uani 1 1 d . . .
H34B H 0.6083 0.8563 0.4375 0.071 Uiso 1 1 calc R . .
O35' O 0.6294(6) 1.2580(3) 0.3700(2) 0.0460(8) Uani 1 1 d . . .
H35B H 0.6619 1.3050 0.3300 0.067 Uiso 1 1 calc R . .
O36' O 0.5846(6) 0.9266(4) 0.3402(2) 0.0499(9) Uani 1 1 d . . .
H36B H 0.6207 0.8927 0.3028 0.075 Uiso 1 1 calc R . .
O37' O 1.1190(6) 1.2653(4) 0.0873(2) 0.0577(11) Uani 1 1 d . . .
H37B H 1.2395 1.2303 0.0822 0.087 Uiso 1 1 calc R . .
O38' O 1.3416(8) 0.9113(7) 0.0006(4) 0.0866(18) Uani 1 1 d . . .
O39' O 1.1519(6) 0.9841(4) 0.0894(2) 0.0562(10) Uani 1 1 d . . .
OW1 O 0.4797(7) 0.2041(5) 0.0567(3) 0.0649(12) Uani 1 1 d . . .
HW1A H 0.4950 0.2150 0.0060 0.042 Uiso 1 1 calc R . .
HW1B H 0.5600 0.2220 0.0780 0.042 Uiso 1 1 calc R . .
OW2 O 0.7810(7) 0.6289(5) 0.5337(3) 0.0655(12) Uani 1 1 d . . .
HW2A H 0.7500 0.6090 0.5820 0.042 Uiso 1 1 calc R . .
HW2B H 0.7510 0.5690 0.5090 0.042 Uiso 1 1 calc R . .
OW3 O 0.6882(7) 0.3896(5) 0.4899(3) 0.0665(12) Uani 1 1 d . . .
HW3A H 0.6820 0.3360 0.4620 0.042 Uiso 1 1 calc R . .
HW3B H 0.7210 0.3560 0.5230 0.042 Uiso 1 1 calc R . .
OW4 O 0.5785(8) 0.9551(5) 0.0993(3) 0.0681(12) Uani 1 1 d . . .
HW4A H 0.5170 0.9270 0.0740 0.042 Uiso 1 1 calc R . .
HW4B H 0.5730 1.0370 0.0950 0.042 Uiso 1 1 calc R . .
OW5 O 0.675(2) 0.910(2) 0.8980(12) 0.101(9) Uani 1 1 d . . .
HW5A H 0.6520 0.9350 0.9460 0.042 Uiso 1 1 calc R . .
HW5B H 0.6100 0.8330 0.8990 0.042 Uiso 1 1 calc R . .
OW6 O 0.611(5) 0.239(5) 0.707(3) 0.097(4) Uani 1 1 d . . .
HW6A H 0.6830 0.1880 0.7200 0.042 Uiso 1 1 calc R . .
HW6B H 0.5050 0.2440 0.7370 0.042 Uiso 1 1 calc R . .

loop_
_atom_site_aniso_label
_atom_site_aniso_U_11
_atom_site_aniso_U_22
_atom_site_aniso_U_33
_atom_site_aniso_U_23
_atom_site_aniso_U_13
_atom_site_aniso_U_12
C1 0.055(4) 0.068(4) 0.038(3) 0.004(2) -0.007(2) -0.001(3)
C2 0.064(4) 0.090(5) 0.036(3) -0.009(3) -0.011(2) -0.005(3)
C3 0.068(4) 0.073(4) 0.053(3) -0.009(3) -0.013(3) -0.006(3)
C4 0.048(3) 0.073(4) 0.038(3) 0.002(2) -0.004(2) -0.012(3)
C5 0.046(3) 0.053(3) 0.035(2) -0.0006(19) -0.0040(19) -0.004(2)
C6 0.048(3) 0.059(3) 0.044(3) -0.006(2) -0.006(2) -0.009(2)
C7 0.052(3) 0.062(3) 0.037(2) -0.006(2) -0.008(2) -0.007(2)
C8 0.048(3) 0.036(2) 0.034(2) -0.0015(16) -0.0098(18) -0.0048(18)
C9 0.048(3) 0.039(2) 0.033(2) -0.0019(17) -0.0096(19) 0.0018(19)
C10 0.055(3) 0.046(3) 0.035(2) 0.0018(19) -0.012(2) -0.003(2)
C11 0.049(3) 0.062(3) 0.036(2) -0.004(2) -0.011(2) -0.004(2)
C12 0.049(3) 0.058(3) 0.038(2) -0.007(2) -0.009(2) -0.006(2)
C13 0.046(3) 0.042(2) 0.037(2) -0.0035(18) -0.0086(19) 0.0025(19)
C14 0.052(3) 0.034(2) 0.031(2) 0.0005(16) -0.0106(18) -0.0003(18)
C15 0.051(3) 0.042(2) 0.038(2) -0.0024(18) -0.010(2) 0.005(2)
C16 0.050(3) 0.044(2) 0.032(2) -0.0032(17) -0.0096(18) 0.007(2)
C17 0.051(3) 0.038(2) 0.035(2) -0.0040(17) -0.0079(19) 0.0025(19)
C18 0.060(4) 0.053(3) 0.046(3) 0.003(2) -0.009(2) 0.011(3)
C19 0.048(3) 0.048(3) 0.035(2) -0.0007(18) -0.0086(19) -0.003(2)
C20 0.055(3) 0.039(2) 0.044(3) -0.0042(19) -0.009(2) 0.003(2)
C21 0.049(3) 0.078(4) 0.047(3) -0.003(3) -0.010(2) 0.002(3)
C22 0.053(3) 0.052(3) 0.036(2) -0.012(2) -0.007(2) 0.004(2)
C23 0.060(4) 0.050(3) 0.041(3) -0.008(2) -0.009(2) 0.004(2)
C24 0.071(4) 0.068(4) 0.044(3) -0.005(2) -0.019(3) 0.003(3)
C25 0.093(6) 0.068(4) 0.038(3) -0.001(3) 0.003(3) 0.012(4)
C26 0.075(5) 0.051(3) 0.067(4) 0.004(3) -0.002(3) 0.006(3)
C27 0.173(12) 0.105(7) 0.040(4) 0.002(4) -0.001(5) -0.003(7)
C29 0.072(5) 0.088(5) 0.053(4) -0.013(3) 0.005(3) 0.004(4)
C30 0.083(6) 0.096(6) 0.067(5) 0.003(4) 0.010(4) -0.035(5)
O31 0.130(6) 0.081(4) 0.085(4) -0.022(3) -0.029(4) -0.026(4)
O32 0.063(3) 0.049(2) 0.0407(19) -0.0041(15) -0.0061(16) -0.0021(17)
O33 0.057(3) 0.120(4) 0.033(2) 0.000(2) -0.0039(17) -0.006(3)
O34 0.067(3) 0.0395(18) 0.0388(18) -0.0021(14) -0.0125(16) 0.0040(16)
O35 0.061(2) 0.0378(17) 0.0415(18) -0.0065(14) -0.0113(16) -0.0017(15)
O36 0.077(3) 0.044(2) 0.0350(18) -0.0041(14) -0.0113(17) 0.0128(18)
O37 0.069(3) 0.058(2) 0.051(2) -0.0201(18) -0.0022(19) 0.010(2)
O38 0.077(4) 0.100(5) 0.113(5) 0.041(4) -0.008(4) -0.024(3)
O39 0.067(3) 0.051(2) 0.058(2) 0.0019(18) -0.015(2) -0.0053(19)
C1' 0.054(4) 0.082(4) 0.031(2) -0.001(2) -0.005(2) -0.006(3)
C2' 0.061(4) 0.094(5) 0.038(3) 0.014(3) -0.009(2) -0.003(3)
C3' 0.075(5) 0.079(5) 0.054(4) 0.026(3) -0.013(3) 0.005(4)
C4' 0.046(3) 0.071(4) 0.033(2) -0.005(2) -0.004(2) 0.000(3)
C5' 0.045(3) 0.050(3) 0.034(2) -0.0030(19) -0.0081(19) -0.003(2)
C6' 0.048(3) 0.054(3) 0.038(2) 0.001(2) -0.005(2) 0.008(2)
C7' 0.047(3) 0.063(3) 0.032(2) 0.006(2) -0.0070(19) 0.005(2)
C8' 0.046(3) 0.042(2) 0.028(2) -0.0005(16) -0.0083(17) 0.0017(19)
C9' 0.048(3) 0.039(2) 0.031(2) -0.0006(16) -0.0087(18) 0.0033(19)
C10' 0.053(3) 0.049(3) 0.031(2) 0.0009(18) -0.0097(19) 0.005(2)
C11' 0.048(3) 0.060(3) 0.034(2) 0.002(2) -0.0071(19) 0.006(2)
C12' 0.052(3) 0.054(3) 0.034(2) 0.000(2) -0.006(2) 0.011(2)
C13' 0.049(3) 0.039(2) 0.032(2) -0.0011(16) -0.0101(18) -0.0044(18)
C14' 0.048(3) 0.035(2) 0.0281(19) -0.0027(15) -0.0072(17) 0.0012(18)
C15' 0.051(3) 0.044(2) 0.030(2) 0.0006(17) -0.0104(19) -0.005(2)
C16' 0.048(3) 0.041(2) 0.029(2) -0.0026(16) -0.0082(18) -0.0038(19)
C17' 0.050(3) 0.039(2) 0.030(2) -0.0032(16) -0.0075(18) 0.0021(19)
C18' 0.052(3) 0.057(3) 0.040(3) -0.013(2) -0.008(2) -0.011(2)
C19' 0.050(3) 0.050(3) 0.033(2) 0.0000(19) -0.0105(19) 0.004(2)
C20' 0.051(3) 0.047(3) 0.037(2) -0.0028(19) -0.008(2) -0.003(2)
C21' 0.050(3) 0.076(4) 0.045(3) 0.001(3) -0.008(2) 0.003(3)
C22' 0.057(3) 0.044(3) 0.036(2) 0.0011(19) -0.007(2) -0.002(2)
C23' 0.052(3) 0.058(3) 0.036(2) -0.004(2) -0.005(2) -0.003(2)
C24' 0.076(5) 0.071(4) 0.048(3) -0.016(3) -0.022(3) 0.009(3)
C25' 0.077(5) 0.072(4) 0.047(3) -0.015(3) -0.010(3) -0.001(3)
C26' 0.070(4) 0.056(3) 0.057(3) -0.020(3) -0.011(3) 0.003(3)
C27' 0.147(10) 0.118(8) 0.044(4) -0.025(4) -0.010(5) 0.020(7)
C29' 0.072(5) 0.072(4) 0.055(4) 0.001(3) 0.005(3) -0.010(3)
C30' 0.070(5) 0.083(5) 0.056(4) -0.006(3) 0.010(3) 0.018(4)
O31' 0.147(7) 0.086(4) 0.097(5) 0.032(4) -0.029(5) 0.025(4)
O32' 0.060(3) 0.055(2) 0.044(2) 0.0049(16) -0.0063(17) 0.0040(18)
O33' 0.054(3) 0.136(5) 0.0290(19) -0.001(2) -0.0038(16) 0.000(3)
O34' 0.068(3) 0.0397(18) 0.0342(17) -0.0002(13) -0.0095(15) -0.0014(16)
O35' 0.066(2) 0.0362(17) 0.0348(17) 0.0028(13) -0.0105(15) 0.0046(16)
O36' 0.073(3) 0.0438(19) 0.0338(17) -0.0013(14) -0.0128(16) -0.0125(17)
O37' 0.072(3) 0.057(2) 0.039(2) 0.0081(16) -0.0039(18) -0.012(2)
O38' 0.073(4) 0.105(5) 0.088(4) -0.047(3) -0.014(3) 0.020(3)
O39' 0.070(3) 0.054(2) 0.047(2) -0.0094(17) -0.0157(19) 0.008(2)
OW1 0.069(3) 0.053(2) 0.067(3) 0.000(2) 0.000(2) -0.009(2)
OW2 0.072(3) 0.054(2) 0.066(3) -0.004(2) -0.001(2) 0.007(2)
OW3 0.077(3) 0.060(3) 0.067(3) -0.020(2) -0.018(2) 0.007(2)
OW4 0.084(4) 0.057(3) 0.065(3) 0.010(2) -0.026(2) 0.002(2)
OW5 0.083(16) 0.13(2) 0.10(2) -0.066(17) 0.006(14) -0.001(15)
OW6 0.09(3) 0.12(3) 0.07(2) -0.04(2) 0.018(14) -0.07(2)

loop_
_geom_bond_atom_site_label_1
_geom_bond_atom_site_label_2
_geom_bond_distance
_geom_bond_site_symmetry_2
_geom_bond_publ_flag
C1 O33 1.402(8) . ?
C1 C2 1.511(10) . ?
C1 C10 1.537(7) . ?
C1 H1A 0.9800 . ?
C2 C3 1.491(11) . ?
C2 H2A 0.9700 . ?
C2 H2B 0.9700 . ?
C3 O31 1.241(10) . ?
C3 O32 1.335(8) . ?
C4 O33 1.455(8) . ?
C4 C30 1.522(10) . ?
C4 C29 1.507(11) . ?
C4 C5 1.569(8) . ?
C5 C6 1.528(8) . ?
C5 C10 1.533(8) . ?
C5 H5A 0.9800 . ?
C6 C7 1.558(8) . ?
C6 H6A 0.9700 . ?
C6 H6B 0.9700 . ?
C7 C8 1.535(8) . ?
C7 H7A 0.9700 . ?
C7 H7B 0.9700 . ?
C8 C9 1.537(7) . ?
C8 C14 1.563(7) . ?
C8 H8A 0.9800 . ?
C9 O34 1.442(6) . ?
C9 C11 1.519(8) . ?
C9 C19 1.554(6) . ?
C10 O32 1.481(7) . ?
C10 C19 1.531(8) . ?
C11 C12 1.540(7) . ?
C11 H11A 0.9700 . ?
C11 H11B 0.9700 . ?
C12 C13 1.543(7) . ?
C12 H12A 0.9700 . ?
C12 H12B 0.9700 . ?
C13 C18 1.536(7) . ?
C13 C14 1.580(8) . ?
C13 C17 1.600(7) . ?
C14 O35 1.450(6) . ?
C14 C15 1.535(7) . ?
C15 O36 1.439(6) . ?
C15 C16 1.518(7) . ?
C15 H15A 0.9800 . ?
C16 C17 1.547(8) . ?
C16 H16A 0.9700 . ?
C16 H16B 0.9700 . ?
C17 C20 1.536(7) . ?
C17 H17A 0.9800 . ?
C18 H18A 0.9600 . ?
C18 H18B 0.9600 . ?
C18 H18C 0.9600 . ?
C19 H19A 0.9700 . ?
C19 H19B 0.9700 . ?
C20 C21 1.531(9) . ?
C20 C22 1.549(7) . ?
C20 H20A 0.9800 . ?
C21 H21A 0.9600 . ?
C21 H21B 0.9600 . ?
C21 H21C 0.9600 . ?
C22 O37 1.418(7) . ?
C22 C23 1.537(8) . ?
C22 H22A 0.9800 . ?
C23 O39 1.438(8) . ?
C23 C24 1.505(8) . ?
C23 H23A 0.9800 . ?
C24 C25 1.325(11) . ?
C24 H24A 0.9300 . ?
C25 C26 1.465(13) . ?
C25 C27 1.504(10) . ?
C26 O38 1.217(10) . ?
C26 O39 1.346(9) . ?
C27 H27A 0.9600 . ?
C27 H27B 0.9600 . ?
C27 H27C 0.9600 . ?
C29 H29A 0.9600 . ?
C29 H29B 0.9600 . ?
C29 H29C 0.9600 . ?
C30 H30A 0.9600 . ?
C30 H30B 0.9600 . ?
C30 H30C 0.9600 . ?
O34 H34A 0.8320 . ?
O35 H35A 0.9790 . ?
O36 H36A 0.8170 . ?
O37 H37A 0.8550 . ?
C1' O33' 1.419(8) . ?
C1' C2' 1.519(10) . ?
C1' C10' 1.535(7) . ?
C1' H1'A 0.9800 . ?
C2' C3' 1.476(13) . ?
C2' H2'A 0.9700 . ?
C2' H2'B 0.9700 . ?
C3' O31' 1.227(11) . ?
C3' O32' 1.347(8) . ?
C4' O33' 1.466(7) . ?
C4' C30' 1.514(10) . ?
C4' C29' 1.514(10) . ?
C4' C5' 1.575(8) . ?
C5' C10' 1.522(7) . ?
C5' C6' 1.532(7) . ?
C5' H5'A 0.9800 . ?
C6' C7' 1.561(7) . ?
C6' H6'A 0.9700 . ?
C6' H6'B 0.9700 . ?
C7' C8' 1.534(8) . ?
C7' H7'A 0.9700 . ?
C7' H7'B 0.9700 . ?
C8' C9' 1.550(6) . ?
C8' C14' 1.571(6) . ?
C8' H8'A 0.9800 . ?
C9' O34' 1.437(6) . ?
C9' C11' 1.523(8) . ?
C9' C19' 1.548(6) . ?
C10' O32' 1.481(7) . ?
C10' C19' 1.523(8) . ?
C11' C12' 1.536(7) . ?
C11' H11C 0.9700 . ?
C11' H11D 0.9700 . ?
C12' C13' 1.539(7) . ?
C12' H12C 0.9700 . ?
C12' H12D 0.9700 . ?
C13' C18' 1.538(7) . ?
C13' C14' 1.584(7) . ?
C13' C17' 1.600(6) . ?
C14' O35' 1.451(6) . ?
C14' C15' 1.532(6) . ?
C15' O36' 1.446(6) . ?
C15' C16' 1.519(7) . ?
C15' H15B 0.9800 . ?
C16' C17' 1.545(8) . ?
C16' H16C 0.9700 . ?
C16' H16D 0.9700 . ?
C17' C20' 1.543(7) . ?
C17' H17B 0.9800 . ?
C18' H18D 0.9600 . ?
C18' H18E 0.9600 . ?
C18' H18F 0.9600 . ?
C19' H19C 0.9700 . ?
C19' H19D 0.9700 . ?
C20' C21' 1.533(8) . ?
C20' C22' 1.557(7) . ?
C20' H20B 0.9800 . ?
C21' H21D 0.9600 . ?
C21' H21E 0.9600 . ?
C21' H21F 0.9600 . ?
C22' O37' 1.419(7) . ?
C22' C23' 1.524(8) . ?
C22' H22B 0.9800 . ?
C23' O39' 1.449(8) . ?
C23' C24' 1.501(8) . ?
C23' H23B 0.9800 . ?
C24' C25' 1.335(11) . ?
C24' H24B 0.9300 . ?
C25' C27' 1.492(10) . ?
C25' C26' 1.460(11) . ?
C26' O38' 1.211(9) . ?
C26' O39' 1.339(8) . ?
C27' H27D 0.9600 . ?
C27' H27E 0.9600 . ?
C27' H27F 0.9600 . ?
C29' H29D 0.9600 . ?
C29' H29E 0.9600 . ?
C29' H29F 0.9600 . ?
C30' H30D 0.9600 . ?
C30' H30E 0.9600 . ?
C30' H30F 0.9600 . ?
O34' H34B 0.8230 . ?
O35' H35B 0.9260 . ?
O36' H36B 0.8140 . ?
O37' H37B 1.0080 . ?
OW1 HW1A 0.9210 . ?
OW1 HW1B 0.8310 . ?
OW2 HW2A 0.8900 . ?
OW2 HW2B 0.8660 . ?
OW3 HW3A 0.7990 . ?
OW3 HW3B 0.7600 . ?
OW4 HW4A 0.8030 . ?
OW4 HW4A 0.8560 . ?
OW5 HW5A 0.9360 . ?
OW5 HW5B 0.9560 . ?
OW6 HW6A 0.8270 . ?
OW6 HW6B 0.9240 . ?

loop_
_cod_related_entry_id
_cod_related_entry_database
_cod_related_entry_code
1 ChemSpider 30652943
